data_4348465
loop_
_publ_author_name
'Benjamin, Helen'
'Zheng, Yonghao'
'Batsanov, Andrei S.'
'Fox, Mark A.'
'Al-Attar, Hameed A'
'Monkman, Andrew P.'
'Bryce, Martin R.'

_publ_section_title
;
 Sulfonyl-Substituted Heteroleptic Cyclometalated Iridium(III) Complexes
 as Blue Emitters for Solution-Processable Phosphorescent Organic
 Light-Emitting Diodes.
;
_journal_issue 17
_journal_name_full 'Inorganic chemistry'
_journal_page_first 8612
_journal_page_last 8627
_journal_paper_doi 10.1021/acs.inorgchem.6b01179
_journal_volume 55
_journal_year 2016
_chemical_formula_moiety 'C30 H20 F4 Ir N3 O6 S2'
_chemical_formula_sum 'C30 H20 F4 Ir N3 O6 S2'
_chemical_formula_weight 850.81
_space_group_crystal_system monoclinic
_space_group_IT_number 14
_space_group_name_Hall '-P 2ybc'
_space_group_name_H-M_alt 'P 1 21/c 1'
_atom_sites_solution_hydrogens geom
_atom_sites_solution_primary heavy
_atom_sites_solution_secondary difmap
_audit_creation_date 2016-04-17
_audit_creation_method
;
Olex2 1.2-beta
(compiled 2016.02.19 svn.r3266 for OlexSys, GUI svn.r5155)
;
_cell_angle_alpha 90
_cell_angle_beta 113.559(9)
_cell_angle_gamma 90
_cell_formula_units_Z 4
_cell_length_a 11.0019(8)
_cell_length_b 28.092(3)
_cell_length_c 10.2244(9)
_cell_measurement_reflns_used 9488
_cell_measurement_temperature 120(2)
_cell_measurement_theta_max 29.06
_cell_measurement_theta_min 2.29
_cell_volume 2896.6(5)
_computing_cell_refinement 'SAINT v7.46A (Bruker, 2008)'
_computing_data_collection 'SMART v5.625 (Bruker, 2001)'
_computing_data_reduction 'SAINT v7.46A (Bruker, 2008)'
_computing_molecular_graphics
;
O. V. Dolomanov, L. J. Bourhis, R. J. Gildea, J. A. K. Howard and H. Puschmann,
OLEX2: a complete structure solution, refinement and analysis program.
J. Appl. Cryst. (2009). 42, 339-341.
;
_computing_publication_material
;
O. V. Dolomanov, L. J. Bourhis, R. J. Gildea, J. A. K. Howard and H. Puschmann,
OLEX2: a complete structure solution, refinement and analysis program.
J. Appl. Cryst. (2009). 42, 339-341.
;
_computing_structure_refinement
;
SHELXL-2012, G.M. Sheldrick, Acta Cryst.
(2008). A64, 112-122
;
_computing_structure_solution
;
SHELXS, G.M. Sheldrick, Acta Cryst. (2008). A64, 112-122
;
_diffrn_ambient_temperature 120
_diffrn_detector_area_resol_mean 5.6
_diffrn_detector_type 'Bruker SMART CCD 6000 area detector'
_diffrn_measured_fraction_theta_full 1.000
_diffrn_measured_fraction_theta_max 1.000
_diffrn_measurement_device 'three-circle diffractometer'
_diffrn_measurement_device_type 'Bruker SMART CCD 6000 area detector'
_diffrn_measurement_method '\w scans'
_diffrn_radiation_monochromator graphite
_diffrn_radiation_probe x-ray
_diffrn_radiation_type MoK\a
_diffrn_radiation_wavelength 0.71073
_diffrn_radiation_xray_symbol K-L~3~
_diffrn_reflns_av_R_equivalents 0.0614
_diffrn_reflns_av_unetI/netI 0.0549
_diffrn_reflns_Laue_measured_fraction_full 1.000
_diffrn_reflns_Laue_measured_fraction_max 1.000
_diffrn_reflns_limit_h_max 15
_diffrn_reflns_limit_h_min -15
_diffrn_reflns_limit_k_max 39
_diffrn_reflns_limit_k_min -39
_diffrn_reflns_limit_l_max 14
_diffrn_reflns_limit_l_min -14
_diffrn_reflns_number 38786
_diffrn_reflns_point_group_measured_fraction_full 1.000
_diffrn_reflns_point_group_measured_fraction_max 1.000
_diffrn_reflns_theta_full 25.242
_diffrn_reflns_theta_max 30.001
_diffrn_reflns_theta_min 1.450
_diffrn_source 'sealed X-ray tube'
_diffrn_source_current 35.0
_diffrn_source_power 1.75
_diffrn_source_target Mo
_diffrn_source_voltage 50.0
_diffrn_standards_number 0
_exptl_absorpt_coefficient_mu 4.831
_exptl_absorpt_correction_T_max 0.7996
_exptl_absorpt_correction_T_min 0.4477
_exptl_absorpt_correction_type integration
_exptl_absorpt_process_details 'SADABS (2009)'
_exptl_crystal_colour yellow
_exptl_crystal_colour_primary yellow
_exptl_crystal_density_diffrn 1.951
_exptl_crystal_description rhomb
_exptl_crystal_F_000 1656
_exptl_crystal_size_max 0.23
_exptl_crystal_size_mid 0.1
_exptl_crystal_size_min 0.06
_refine_diff_density_max 3.063
_refine_diff_density_min -1.007
_refine_diff_density_rms 0.141
_refine_ls_extinction_method none
_refine_ls_goodness_of_fit_ref 0.903
_refine_ls_hydrogen_treatment constr
_refine_ls_matrix_type full
_refine_ls_number_parameters 417
_refine_ls_number_reflns 8454
_refine_ls_number_restraints 462
_refine_ls_restrained_S_all 0.888
_refine_ls_R_factor_all 0.0484
_refine_ls_R_factor_gt 0.0306
_refine_ls_shift/su_max 0.002
_refine_ls_shift/su_mean 0.000
_refine_ls_structure_factor_coef Fsqd
_refine_ls_weighting_details 'w=1/[\s^2^(Fo^2^)+(0.0309P)^2^] where P=(Fo^2^+2Fc^2^)/3'
_refine_ls_weighting_scheme calc
_refine_ls_wR_factor_gt 0.0625
_refine_ls_wR_factor_ref 0.0665
_reflns_Friedel_coverage 0.000
_reflns_number_gt 6269
_reflns_number_total 8454
_reflns_threshold_expression 'I > 2\s(I)'
_cod_data_source_file 10.cif
_cod_data_source_block 10
_cod_database_code 4348465
_shelx_space_group_comment
;
The symmetry employed for this shelxl refinement is uniquely defined
by the following loop, which should always be used as a source of
symmetry information in preference to the above space-group names.
They are only intended as comments.
;
_shelx_estimated_absorpt_t_max 0.760
_shelx_estimated_absorpt_t_min 0.403
_olex2_refinement_description
;
1. Fixed Uiso
 At 1.2 times of:
  All C(H) groups
 At 1.5 times of:
  All C(H,H,H) groups
2. Uiso/Uaniso restraints and constraints
C2 \\sim C3 \\sim C4 \\sim C5 \\sim C6: within 2A with sigma of 0.04 and sigma
for terminal atoms of 0.08
3. Rigid body (RIGU) restrains
 All non-hydrogen atoms
 with sigma for 1-2 distances of 0.004 and sigma for 1-3 distances of 0.004
4.a Aromatic/amide H refined with riding coordinates:
 C3(H3), C4(H4), C5(H5), C6(H6), C8(H8), C14(H14), C15(H15), C16(H16),
 C17(H17), C19(H19), C25(H25), C26(H26), C27(H27), C28(H28)
4.b Idealised Me refined as rotating group:
 C29(H29A,H29B,H29C), C30(H30A,H30B,H30C)
;
_shelx_shelxl_version_number 2014/7
_olex2_submission_special_instructions 'No special instructions were received'

loop_
_space_group_symop_operation_xyz
'x, y, z'
'-x, y+1/2, -z+1/2'
'-x, -y, -z'
'x, -y-1/2, z-1/2'

loop_
_atom_site_label
_atom_site_type_symbol
_atom_site_fract_x
_atom_site_fract_y
_atom_site_fract_z
_atom_site_U_iso_or_equiv
_atom_site_adp_type
_atom_site_occupancy
_atom_site_site_symmetry_order
_atom_site_calc_flag
_atom_site_refinement_flags_posn
_atom_site_refinement_flags_adp
Ir Ir 0.67543(2) 0.38087(2) 0.55457(2) 0.01601(4) Uani 1 1 d . U
S1 S 1.15535(11) 0.29274(4) 1.11537(11) 0.0376(3) Uani 1 1 d . U
S2 S 0.22436(9) 0.44717(4) 0.79265(10) 0.0276(2) Uani 1 1 d . U
F1 F 1.0816(2) 0.39700(8) 1.0599(2) 0.0334(5) Uani 1 1 d . U
F2 F 0.9368(3) 0.24309(8) 0.8842(3) 0.0463(7) Uani 1 1 d . U
F3 F 0.2889(2) 0.34416(8) 0.7361(3) 0.0341(6) Uani 1 1 d . U
F4 F 0.4238(2) 0.50345(7) 0.7421(2) 0.0260(5) Uani 1 1 d . U
O1 O 0.5526(2) 0.39501(8) 0.3348(3) 0.0220(5) Uani 1 1 d . U
O2 O 0.5539(3) 0.39988(10) 0.1171(3) 0.0336(7) Uani 1 1 d . U
O3 O 1.2133(3) 0.32532(12) 1.2298(3) 0.0458(8) Uani 1 1 d . U
O4 O 1.1216(4) 0.24779(13) 1.1520(4) 0.0740(12) Uani 1 1 d . U
O5 O 0.1547(3) 0.40672(12) 0.8134(3) 0.0447(8) Uani 1 1 d . U
O6 O 0.1495(3) 0.48284(12) 0.6935(3) 0.0431(8) Uani 1 1 d . U
N1 N 0.8096(3) 0.37310(9) 0.4519(3) 0.0189(6) Uani 1 1 d . U
N2 N 0.6384(3) 0.30997(10) 0.5321(3) 0.0200(6) Uani 1 1 d . U
N3 N 0.7104(3) 0.45198(10) 0.5954(3) 0.0165(6) Uani 1 1 d . U
C1 C 0.6086(4) 0.39407(12) 0.2460(4) 0.0224(7) Uani 1 1 d . U
C2 C 0.7559(4) 0.38368(12) 0.3109(4) 0.0211(7) Uani 1 1 d . U
C3 C 0.8317(4) 0.38364(13) 0.2310(4) 0.0268(8) Uani 1 1 d . U
H3 H 0.7940 0.3910 0.1321 0.032 Uiso 1 1 calc R .
C4 C 0.9662(4) 0.37225(12) 0.3014(4) 0.0273(9) Uani 1 1 d . U
H4 H 1.0221 0.3738 0.2508 0.033 Uiso 1 1 calc R .
C5 C 1.0175(4) 0.35919(13) 0.4390(4) 0.0262(8) Uani 1 1 d . U
H5 H 1.1071 0.3490 0.4835 0.031 Uiso 1 1 calc R .
C6 C 0.9386(3) 0.36075(13) 0.5147(4) 0.0226(7) Uani 1 1 d . U
H6 H 0.9758 0.3530 0.6133 0.027 Uiso 1 1 calc R .
C7 C 0.8035(3) 0.35945(12) 0.7433(4) 0.0185(7) Uani 1 1 d . U
C8 C 0.8925(3) 0.38822(12) 0.8529(4) 0.0204(7) Uani 1 1 d . U
H8 H 0.8818 0.4218 0.8491 0.025 Uiso 1 1 calc R .
C9 C 0.9938(4) 0.36772(13) 0.9642(4) 0.0228(8) Uani 1 1 d . U
C10 C 1.0127(4) 0.31849(14) 0.9815(4) 0.0253(8) Uani 1 1 d . U
C11 C 0.9201(4) 0.29077(13) 0.8755(4) 0.0285(8) Uani 1 1 d . U
C12 C 0.8167(4) 0.30942(13) 0.7581(4) 0.0224(7) Uani 1 1 d . U
C13 C 0.7202(4) 0.28154(12) 0.6411(4) 0.0235(8) Uani 1 1 d . U
C14 C 0.7005(4) 0.23250(14) 0.6327(4) 0.0346(10) Uani 1 1 d . U
H14 H 0.7574 0.2126 0.7070 0.042 Uiso 1 1 calc R .
C15 C 0.5993(4) 0.21283(14) 0.5175(5) 0.0361(10) Uani 1 1 d . U
H15 H 0.5866 0.1793 0.5110 0.043 Uiso 1 1 calc R .
C16 C 0.5156(4) 0.24237(13) 0.4105(4) 0.0299(9) Uani 1 1 d . U
H16 H 0.4438 0.2294 0.3311 0.036 Uiso 1 1 calc R .
C17 C 0.5381(4) 0.29039(13) 0.4212(4) 0.0240(8) Uani 1 1 d . U
H17 H 0.4809 0.3106 0.3478 0.029 Uiso 1 1 calc R .
C18 C 0.5410(3) 0.39489(12) 0.6340(4) 0.0193(7) Uani 1 1 d . U
C19 C 0.4552(3) 0.36256(13) 0.6593(4) 0.0229(7) Uani 1 1 d . U
H19 H 0.4601 0.3297 0.6403 0.027 Uiso 1 1 calc R .
C20 C 0.3648(3) 0.37792(13) 0.7108(4) 0.0226(7) Uani 1 1 d . U
C21 C 0.3490(3) 0.42567(13) 0.7381(4) 0.0211(7) Uani 1 1 d . U
C22 C 0.4364(3) 0.45704(12) 0.7153(3) 0.0179(7) Uani 1 1 d . U
C23 C 0.5322(3) 0.44361(11) 0.6668(3) 0.0160(6) Uani 1 1 d . U
C24 C 0.6290(3) 0.47503(12) 0.6462(3) 0.0169(7) Uani 1 1 d . U
C25 C 0.6460(3) 0.52375(12) 0.6753(3) 0.0190(7) Uani 1 1 d . U
H25 H 0.5879 0.5401 0.7081 0.023 Uiso 1 1 calc R .
C26 C 0.7464(3) 0.54823(12) 0.6566(4) 0.0208(7) Uani 1 1 d . U
H26 H 0.7577 0.5814 0.6757 0.025 Uiso 1 1 calc R .
C27 C 0.8304(4) 0.52378(12) 0.6098(4) 0.0211(7) Uani 1 1 d . U
H27 H 0.9022 0.5397 0.5994 0.025 Uiso 1 1 calc R .
C28 C 0.8086(3) 0.47616(12) 0.5785(4) 0.0202(7) Uani 1 1 d . U
H28 H 0.8651 0.4597 0.5437 0.024 Uiso 1 1 calc R .
C29 C 1.2590(5) 0.2864(3) 1.0241(6) 0.091(2) Uani 1 1 d . U
H29A H 1.2752 0.3177 0.9919 0.137 Uiso 1 1 calc GR .
H29B H 1.2164 0.2656 0.9414 0.137 Uiso 1 1 calc GR .
H29C H 1.3434 0.2723 1.0879 0.137 Uiso 1 1 calc GR .
C30 C 0.3108(4) 0.47409(16) 0.9588(4) 0.0323(9) Uani 1 1 d . U
H30A H 0.3541 0.5031 0.9459 0.048 Uiso 1 1 calc GR .
H30B H 0.3779 0.4520 1.0212 0.048 Uiso 1 1 calc GR .
H30C H 0.2486 0.4822 1.0023 0.048 Uiso 1 1 calc GR .

loop_
_atom_site_aniso_label
_atom_site_aniso_U_11
_atom_site_aniso_U_22
_atom_site_aniso_U_33
_atom_site_aniso_U_23
_atom_site_aniso_U_13
_atom_site_aniso_U_12
Ir 0.01697(6) 0.01394(6) 0.01731(7) -0.00010(6) 0.00706(5) 0.00057(5)
S1 0.0360(6) 0.0483(7) 0.0218(5) 0.0027(5) 0.0047(4) 0.0202(5)
S2 0.0175(4) 0.0454(6) 0.0218(5) -0.0024(4) 0.0099(4) 0.0007(4)
F1 0.0348(13) 0.0392(13) 0.0194(11) -0.0041(10) 0.0037(10) -0.0095(10)
F2 0.0562(17) 0.0226(12) 0.0379(15) 0.0027(11) -0.0044(12) 0.0111(11)
F3 0.0299(12) 0.0320(13) 0.0479(15) 0.0063(11) 0.0234(11) -0.0062(10)
F4 0.0271(11) 0.0203(10) 0.0343(13) -0.0048(9) 0.0161(10) 0.0029(8)
O1 0.0251(13) 0.0181(12) 0.0203(13) 0.0024(10) 0.0064(10) 0.0044(10)
O2 0.0441(17) 0.0333(15) 0.0208(13) 0.0036(12) 0.0104(12) 0.0134(13)
O3 0.0328(17) 0.059(2) 0.0317(17) -0.0055(15) -0.0020(13) 0.0136(14)
O4 0.083(3) 0.050(2) 0.047(2) 0.0120(17) -0.018(2) 0.0093(19)
O5 0.0372(17) 0.061(2) 0.051(2) -0.0149(16) 0.0328(16) -0.0162(15)
O6 0.0303(16) 0.074(2) 0.0273(16) 0.0079(15) 0.0135(13) 0.0246(15)
N1 0.0221(15) 0.0147(14) 0.0204(14) -0.0009(11) 0.0092(11) 0.0003(11)
N2 0.0199(14) 0.0186(14) 0.0208(15) 0.0001(11) 0.0073(12) 0.0010(11)
N3 0.0166(13) 0.0171(13) 0.0143(13) 0.0007(11) 0.0046(11) 0.0013(10)
C1 0.0294(19) 0.0137(16) 0.0224(17) 0.0011(13) 0.0088(14) 0.0049(13)
C2 0.0287(17) 0.0137(16) 0.0223(16) -0.0010(14) 0.0116(14) 0.0030(13)
C3 0.038(2) 0.0223(18) 0.0252(18) -0.0044(15) 0.0178(16) -0.0034(16)
C4 0.0223(18) 0.025(2) 0.043(2) 0.0072(16) 0.0225(17) -0.0024(14)
C5 0.0243(18) 0.0239(19) 0.034(2) -0.0059(16) 0.0162(16) -0.0010(15)
C6 0.0208(17) 0.0206(17) 0.0276(19) 0.0002(15) 0.0108(14) 0.0004(14)
C7 0.0199(16) 0.0181(16) 0.0195(16) -0.0007(13) 0.0099(13) 0.0004(13)
C8 0.0216(17) 0.0218(18) 0.0188(16) -0.0008(13) 0.0090(13) -0.0008(13)
C9 0.0217(17) 0.0303(19) 0.0161(16) -0.0020(13) 0.0072(14) -0.0031(13)
C10 0.0234(18) 0.0324(19) 0.0172(17) 0.0030(14) 0.0052(14) 0.0063(14)
C11 0.033(2) 0.0208(17) 0.0264(19) 0.0018(15) 0.0064(16) 0.0070(15)
C12 0.0231(17) 0.0215(17) 0.0217(17) 0.0019(13) 0.0081(14) 0.0030(13)
C13 0.0244(18) 0.0194(17) 0.0251(18) 0.0011(14) 0.0083(15) 0.0032(13)
C14 0.042(2) 0.0208(19) 0.032(2) 0.0028(16) 0.0055(18) 0.0018(16)
C15 0.047(2) 0.0165(18) 0.037(2) -0.0037(16) 0.0092(19) -0.0054(16)
C16 0.031(2) 0.0242(19) 0.029(2) -0.0034(16) 0.0063(16) -0.0048(15)
C17 0.0231(18) 0.0196(17) 0.0245(18) -0.0020(14) 0.0044(15) 0.0009(13)
C18 0.0194(16) 0.0190(16) 0.0177(17) 0.0038(13) 0.0055(13) 0.0026(12)
C19 0.0216(17) 0.0178(16) 0.031(2) 0.0035(15) 0.0121(15) -0.0003(13)
C20 0.0214(17) 0.0278(18) 0.0186(17) 0.0023(15) 0.0080(14) -0.0051(14)
C21 0.0169(16) 0.0278(17) 0.0181(17) 0.0004(14) 0.0063(14) -0.0003(13)
C22 0.0168(16) 0.0203(16) 0.0145(16) -0.0027(13) 0.0042(13) 0.0021(12)
C23 0.0145(15) 0.0183(15) 0.0139(15) 0.0021(12) 0.0042(12) 0.0012(12)
C24 0.0147(15) 0.0222(16) 0.0127(15) 0.0023(12) 0.0044(13) 0.0052(12)
C25 0.0190(16) 0.0194(16) 0.0161(17) 0.0012(13) 0.0044(13) 0.0037(12)
C26 0.0239(18) 0.0156(16) 0.0205(18) -0.0004(13) 0.0062(14) -0.0027(13)
C27 0.0245(18) 0.0172(16) 0.0245(19) -0.0002(14) 0.0128(15) -0.0024(13)
C28 0.0216(17) 0.0192(16) 0.0237(18) -0.0021(14) 0.0131(15) -0.0016(13)
C29 0.053(3) 0.184(7) 0.038(3) 0.014(4) 0.020(3) 0.068(4)
C30 0.028(2) 0.044(2) 0.0214(19) -0.0066(17) 0.0066(16) 0.0042(17)

loop_
_atom_type_symbol
_atom_type_description
_atom_type_scat_dispersion_real
_atom_type_scat_dispersion_imag
_atom_type_scat_source
C C 0.0033 0.0016 'International Tables Vol C Tables 4.2.6.8 and 6.1.1.4'
H H 0.0000 0.0000 'International Tables Vol C Tables 4.2.6.8 and 6.1.1.4'
N N 0.0061 0.0033 'International Tables Vol C Tables 4.2.6.8 and 6.1.1.4'
O O 0.0106 0.0060 'International Tables Vol C Tables 4.2.6.8 and 6.1.1.4'
F F 0.0171 0.0103 'International Tables Vol C Tables 4.2.6.8 and 6.1.1.4'
S S 0.1246 0.1234 'International Tables Vol C Tables 4.2.6.8 and 6.1.1.4'
Ir Ir -1.4442 7.9887 'International Tables Vol C Tables 4.2.6.8 and 6.1.1.4'

loop_
_exptl_crystal_face_index_h
_exptl_crystal_face_index_k
_exptl_crystal_face_index_l
_exptl_crystal_face_perp_dist
0.00 -1.00 1.00 0.0450
0.00 1.00 -1.00 0.0450
0.00 -1.00 -1.00 0.0450
0.00 1.00 1.00 0.0450
1.00 0.00 0.00 0.0300
-1.00 0.00 0.00 0.0300

loop_
_geom_angle_atom_site_label_1
_geom_angle_atom_site_label_2
_geom_angle_atom_site_label_3
_geom_angle
N1 Ir O1 76.94(10)
N2 Ir O1 92.82(10)
N2 Ir N1 89.47(11)
N2 Ir N3 174.46(11)
N3 Ir O1 91.23(10)
N3 Ir N1 95.13(10)
C7 Ir O1 169.91(11)
C7 Ir N1 94.91(12)
C7 Ir N2 81.02(13)
C7 Ir N3 95.48(13)
C7 Ir C18 91.03(14)
C18 Ir O1 97.53(12)
C18 Ir N1 172.90(12)
C18 Ir N2 95.31(13)
C18 Ir N3 80.40(13)
O3 S1 C10 109.91(18)
O3 S1 C29 109.4(3)
O4 S1 O3 116.0(2)
O4 S1 C10 109.0(2)
O4 S1 C29 110.3(3)
C29 S1 C10 101.2(2)
O5 S2 C21 107.56(18)
O5 S2 C30 108.3(2)
O6 S2 O5 118.1(2)
O6 S2 C21 108.27(17)
O6 S2 C30 108.7(2)
C30 S2 C21 105.24(18)
C1 O1 Ir 117.2(2)
C2 N1 Ir 114.0(2)
C6 N1 Ir 126.5(2)
C6 N1 C2 119.4(3)
C13 N2 Ir 116.2(2)
C17 N2 Ir 123.9(2)
C17 N2 C13 119.8(3)
C24 N3 Ir 116.3(2)
C28 N3 Ir 124.2(2)
C28 N3 C24 119.5(3)
O1 C1 C2 115.1(3)
O2 C1 O1 126.3(4)
O2 C1 C2 118.5(3)
N1 C2 C1 116.4(3)
N1 C2 C3 121.3(3)
C3 C2 C1 122.3(3)
C2 C3 C4 117.4(4)
C5 C4 C3 121.2(3)
C4 C5 C6 119.1(4)
N1 C6 C5 121.4(4)
C8 C7 Ir 126.8(3)
C8 C7 C12 118.4(3)
C12 C7 Ir 114.2(2)
C9 C8 C7 119.8(3)
F1 C9 C8 117.3(3)
F1 C9 C10 119.0(3)
C8 C9 C10 123.7(3)
C9 C10 S1 122.8(3)
C11 C10 S1 121.3(3)
C11 C10 C9 115.4(3)
F2 C11 C10 117.8(3)
F2 C11 C12 118.4(3)
C12 C11 C10 123.7(3)
C7 C12 C13 115.7(3)
C11 C12 C7 118.8(3)
C11 C12 C13 125.5(3)
N2 C13 C12 112.1(3)
N2 C13 C14 119.3(3)
C14 C13 C12 128.5(3)
C15 C14 C13 120.3(4)
C14 C15 C16 119.4(4)
C17 C16 C15 119.0(4)
N2 C17 C16 122.2(3)
C19 C18 Ir 127.6(3)
C19 C18 C23 117.7(3)
C23 C18 Ir 114.7(2)
C20 C19 C18 120.8(3)
F3 C20 C19 116.8(3)
F3 C20 C21 119.9(3)
C19 C20 C21 123.3(3)
C20 C21 S2 124.2(3)
C22 C21 S2 120.6(3)
C22 C21 C20 115.2(3)
F4 C22 C21 116.3(3)
F4 C22 C23 119.4(3)
C23 C22 C21 124.3(3)
C18 C23 C24 115.2(3)
C22 C23 C18 118.7(3)
C22 C23 C24 126.2(3)
N3 C24 C23 113.3(3)
N3 C24 C25 119.6(3)
C25 C24 C23 127.1(3)
C26 C25 C24 120.4(3)
C25 C26 C27 119.0(3)
C28 C27 C26 119.1(3)
N3 C28 C27 122.4(3)

loop_
_geom_bond_atom_site_label_1
_geom_bond_atom_site_label_2
_geom_bond_distance
Ir O1 2.146(2)
Ir N1 2.137(3)
Ir N2 2.027(3)
Ir N3 2.046(3)
Ir C7 1.974(3)
Ir C18 1.991(4)
S1 O3 1.420(3)
S1 O4 1.408(4)
S1 C10 1.773(4)
S1 C29 1.747(5)
S2 O5 1.433(3)
S2 O6 1.429(3)
S2 C21 1.779(4)
S2 C30 1.752(4)
F1 C9 1.346(4)
F2 C11 1.350(4)
F3 C20 1.355(4)
F4 C22 1.351(4)
O1 C1 1.285(4)
O2 C1 1.221(4)
N1 C2 1.355(4)
N1 C6 1.349(4)
N2 C13 1.374(4)
N2 C17 1.344(4)
N3 C24 1.365(4)
N3 C28 1.345(4)
C1 C2 1.514(5)
C2 C3 1.381(5)
C3 C4 1.400(5)
C4 C5 1.340(5)
C5 C6 1.375(5)
C7 C8 1.411(5)
C7 C12 1.415(5)
C8 C9 1.362(5)
C9 C10 1.399(5)
C10 C11 1.391(5)
C11 C12 1.385(5)
C12 C13 1.468(5)
C13 C14 1.392(5)
C14 C15 1.373(6)
C15 C16 1.388(6)
C16 C17 1.368(5)
C18 C19 1.406(5)
C18 C23 1.422(5)
C19 C20 1.368(5)
C20 C21 1.395(5)
C21 C22 1.391(5)
C22 C23 1.385(4)
C23 C24 1.462(5)
C24 C25 1.397(5)
C25 C26 1.378(5)
C26 C27 1.382(5)
C27 C28 1.374(5)
